data_7007672
loop_
_publ_author_name
'Barnes, Nicholas A.'
'Godfrey, Stephen M.'
'Halton, Ruth T. A.'
'Mushtaq, Imrana'
'Pritchard, Robin G.'

_publ_section_title
;
 The reaction of tertiary phosphines with (Ph2Se2I2)2--the influence of
 steric and electronic effects.
;
_journal_issue 40
_journal_name_full 'Dalton transactions (Cambridge, England : 2003)'
_journal_page_first 4795
_journal_page_last 4804
_journal_paper_doi 10.1039/b608453b
_journal_year 2006
_chemical_compound_source 'synthesis as described'
_chemical_formula_moiety 'C27 H26 I3 P1 S3 Se1'
_chemical_formula_sum 'C27 H26 I3 P S3 Se'
_chemical_formula_weight 937.29
_chemical_name_systematic
;
?
;
_space_group_IT_number 14
_symmetry_cell_setting monoclinic
_symmetry_Int_Tables_number 14
_symmetry_space_group_name_Hall '-P 2yn'
_symmetry_space_group_name_H-M 'P 1 21/n 1'
_atom_sites_solution_hydrogens geom
_atom_sites_solution_primary direct
_atom_sites_solution_secondary difmap
_audit_conform_dict_location ftp://ftp.iucr.org/pub/cif_core.dic
_audit_conform_dict_name cif_core.dic
_audit_conform_dict_version 2.2
_audit_creation_date 2002-08-29T09:41:45-00:00
_audit_creation_method 'WinGX routine CIF_UPDATE'
_cell_angle_alpha 90
_cell_angle_beta 102.7550(10)
_cell_angle_gamma 90
_cell_formula_units_Z 4
_cell_length_a 9.20130(10)
_cell_length_b 28.5610(4)
_cell_length_c 11.8494(2)
_cell_measurement_reflns_used 32434
_cell_measurement_temperature 150(2)
_cell_measurement_theta_max 27.485
_cell_measurement_theta_min 0.998
_cell_measurement_wavelength 0.71073
_cell_volume 3037.16(8)
_computing_cell_refinement 'HKL Scalepack (Otwinowski & Minor 1997)'
_computing_data_collection 'Collect (Nonius BV, 1997-2000)'
_computing_data_reduction 'HKL Denzo and Scalepack (Otwinowski & Minor 1997)'
_computing_molecular_graphics 'Ortep-3 for Windows (Farrugia, 1997)'
_computing_publication_material 'WinGX publication routines (Farrugia, 1999)'
_computing_structure_refinement 'SHELXL-97 (Sheldrick, 1997)'
_computing_structure_solution 'SHELXS-97 (Sheldrick, 1997)'
_diffrn_ambient_temperature 150(2)
_diffrn_detector 'CCD plate'
_diffrn_measured_fraction_theta_full 0.991
_diffrn_measured_fraction_theta_max 0.991
_diffrn_measurement_device '95mm CCD camera on \k-goniostat'
_diffrn_measurement_device_type KappaCCD
_diffrn_measurement_method 'CCD rotation images, thick slices'
_diffrn_orient_matrix_type 'by Nonius Collect from scalepack cell'
_diffrn_orient_matrix_UB_11 -0.45996E-2
_diffrn_orient_matrix_UB_12 -0.104087E-1
_diffrn_orient_matrix_UB_13 0.797132E-1
_diffrn_orient_matrix_UB_21 -0.111128
_diffrn_orient_matrix_UB_22 0.2464E-2
_diffrn_orient_matrix_UB_23 -0.208425E-1
_diffrn_orient_matrix_UB_31 -0.67771E-2
_diffrn_orient_matrix_UB_32 -0.333389E-1
_diffrn_orient_matrix_UB_33 -0.264276E-1
_diffrn_radiation_monochromator graphite
_diffrn_radiation_probe x-ray
_diffrn_radiation_type MoK\a
_diffrn_radiation_wavelength 0.71073
_diffrn_reflns_av_R_equivalents 0.0922
_diffrn_reflns_av_unetI/netI 0.0959
_diffrn_reflns_limit_h_max 8
_diffrn_reflns_limit_h_min -11
_diffrn_reflns_limit_k_max 36
_diffrn_reflns_limit_k_min -37
_diffrn_reflns_limit_l_max 15
_diffrn_reflns_limit_l_min -15
_diffrn_reflns_number 32790
_diffrn_reflns_reduction_process
;
Scaled and merged with SORTAV
R.H. Blessing, (1987) Cryst. Rev. 1, 3-58
R.H. Blessing, (1989) J. Appl. Cryst. 22, 396-397
;
_diffrn_reflns_theta_full 27.48
_diffrn_reflns_theta_max 27.48
_diffrn_reflns_theta_min 2.77
_diffrn_source 'Enraf Nonius FR590'
_exptl_absorpt_coefficient_mu 4.561
_exptl_absorpt_correction_T_max 1.027
_exptl_absorpt_correction_T_min 0.921
_exptl_absorpt_correction_type multi-scan
_exptl_absorpt_process_details
;
R.H. Blessing, Acta Cryst. (1995), A51, 33-38
;
_exptl_crystal_colour red
_exptl_crystal_density_diffrn 2.05
_exptl_crystal_density_method 'not measured'
_exptl_crystal_description cube
_exptl_crystal_F_000 1776
_exptl_crystal_size_max 0.2
_exptl_crystal_size_mid 0.15
_exptl_crystal_size_min 0.15
_refine_diff_density_max 1.046
_refine_diff_density_min -1.234
_refine_diff_density_rms 0.225
_refine_ls_extinction_method none
_refine_ls_goodness_of_fit_ref 1.114
_refine_ls_hydrogen_treatment constr
_refine_ls_matrix_type full
_refine_ls_number_parameters 319
_refine_ls_number_reflns 6889
_refine_ls_number_restraints 0
_refine_ls_restrained_S_all 1.114
_refine_ls_R_factor_all 0.1426
_refine_ls_R_factor_gt 0.0666
_refine_ls_shift/su_max 0.001
_refine_ls_shift/su_mean 0
_refine_ls_structure_factor_coef Fsqd
_refine_ls_weighting_details 'calc w=1/[\s^2^(Fo^2^)+(0.0000P)^2^+15.4411P] where P=(Fo^2^+2Fc^2^)/3'
_refine_ls_weighting_scheme calc
_refine_ls_wR_factor_gt 0.0775
_refine_ls_wR_factor_ref 0.0933
_reflns_number_gt 4149
_reflns_number_total 6889
_reflns_threshold_expression >2sigma(I)
_cod_data_source_file b608453b.txt
_cod_data_source_block smg40c
_cod_original_cell_volume 3037.16(7)
_cod_database_code 7007672

loop_
_symmetry_equiv_pos_as_xyz
'x, y, z'
'-x+1/2, y+1/2, -z+1/2'
'-x, -y, -z'
'x-1/2, -y-1/2, z-1/2'

loop_
_atom_site_label
_atom_site_type_symbol
_atom_site_fract_x
_atom_site_fract_y
_atom_site_fract_z
_atom_site_U_iso_or_equiv
_atom_site_adp_type
_atom_site_occupancy
_atom_site_symmetry_multiplicity
_atom_site_calc_flag
_atom_site_refinement_flags
_atom_site_disorder_assembly
_atom_site_disorder_group
C1 C 0.6619(7) 0.2450(2) 0.4533(6) 0.0221(17) Uani 1 1 d . . .
C2 C 0.7589(8) 0.2401(3) 0.5594(7) 0.0282(19) Uani 1 1 d . . .
H2 H 0.7459 0.2161 0.6093 0.034 Uiso 1 1 calc R . .
C3 C 0.8745(9) 0.2709(3) 0.5903(7) 0.035(2) Uani 1 1 d . . .
H3 H 0.9429 0.2671 0.6602 0.042 Uiso 1 1 calc R . .
C4 C 0.8904(9) 0.3077(3) 0.5182(8) 0.041(2) Uani 1 1 d . . .
H4 H 0.9705 0.3281 0.5394 0.049 Uiso 1 1 calc R . .
C5 C 0.7886(8) 0.3144(3) 0.4150(7) 0.034(2) Uani 1 1 d . . .
H5 H 0.7966 0.3402 0.369 0.041 Uiso 1 1 calc R . .
C6 C 0.6749(8) 0.2825(2) 0.3805(7) 0.0258(18) Uani 1 1 d . . .
H6 H 0.6078 0.2859 0.3098 0.031 Uiso 1 1 calc R . .
C7 C 0.5980(7) 0.0973(2) 0.5172(6) 0.0170(16) Uani 1 1 d . . .
C8 C 0.6498(7) 0.0505(2) 0.5307(6) 0.0213(17) Uani 1 1 d . . .
C9 C 0.6210(8) 0.0245(2) 0.6230(6) 0.0252(18) Uani 1 1 d . . .
H9 H 0.6552 -0.0062 0.633 0.03 Uiso 1 1 calc R . .
C10 C 0.5437(8) 0.0428(3) 0.6999(7) 0.0284(19) Uani 1 1 d . . .
H10 H 0.5241 0.0242 0.7594 0.034 Uiso 1 1 calc R . .
C11 C 0.4949(8) 0.0888(3) 0.6888(6) 0.0258(18) Uani 1 1 d . . .
H11 H 0.4447 0.1017 0.7416 0.031 Uiso 1 1 calc R . .
C12 C 0.5222(7) 0.1155(3) 0.5978(6) 0.0246(18) Uani 1 1 d . . .
H12 H 0.4892 0.1464 0.5901 0.029 Uiso 1 1 calc R . .
C13 C 0.8203(8) -0.0278(2) 0.5000(7) 0.0271(18) Uani 1 1 d . . .
H13A H 0.8757 -0.0228 0.5777 0.041 Uiso 1 1 calc R . .
H13B H 0.8835 -0.0423 0.4554 0.041 Uiso 1 1 calc R . .
H13C H 0.7369 -0.0479 0.501 0.041 Uiso 1 1 calc R . .
C14 C 0.5738(7) 0.1050(2) 0.2642(6) 0.0189(16) Uani 1 1 d . . .
C15 C 0.4223(7) 0.0952(2) 0.2158(6) 0.0153(15) Uani 1 1 d . . .
C16 C 0.3832(8) 0.0738(2) 0.1082(6) 0.0235(18) Uani 1 1 d . . .
H16 H 0.2838 0.0668 0.0766 0.028 Uiso 1 1 calc R . .
C17 C 0.4916(8) 0.0628(2) 0.0472(7) 0.0281(19) Uani 1 1 d . . .
H17 H 0.464 0.0496 -0.0262 0.034 Uiso 1 1 calc R . .
C18 C 0.6393(8) 0.0714(2) 0.0949(7) 0.0276(19) Uani 1 1 d . . .
H18 H 0.7115 0.0635 0.0544 0.033 Uiso 1 1 calc R . .
C19 C 0.6811(8) 0.0918(2) 0.2029(6) 0.0208(17) Uani 1 1 d . . .
H19 H 0.7815 0.0968 0.2353 0.025 Uiso 1 1 calc R . .
C20 C 0.1206(8) 0.1148(3) 0.1829(7) 0.053(3) Uani 1 1 d . . .
H20A H 0.1402 0.1327 0.1193 0.079 Uiso 1 1 calc R . .
H20B H 0.0439 0.1298 0.2129 0.079 Uiso 1 1 calc R . .
H20C H 0.0885 0.0839 0.1567 0.079 Uiso 1 1 calc R . .
C21 C 0.8285(7) 0.1488(2) 0.4308(6) 0.0147(15) Uani 1 1 d . . .
C22 C 0.8942(7) 0.1775(2) 0.3601(6) 0.0192(17) Uani 1 1 d . . .
C23 C 1.0433(8) 0.1895(2) 0.3999(6) 0.0239(18) Uani 1 1 d . . .
H23 H 1.0891 0.209 0.3553 0.029 Uiso 1 1 calc R . .
C24 C 1.1247(8) 0.1729(3) 0.5043(7) 0.0275(19) Uani 1 1 d . . .
H24 H 1.2249 0.1808 0.5275 0.033 Uiso 1 1 calc R . .
C25 C 1.0615(8) 0.1453(2) 0.5745(7) 0.0243(18) Uani 1 1 d . . .
H25 H 1.1172 0.1347 0.6452 0.029 Uiso 1 1 calc R . .
C26 C 0.9130(8) 0.1333(2) 0.5383(6) 0.0238(18) Uani 1 1 d . . .
H26 H 0.8682 0.1147 0.5855 0.029 Uiso 1 1 calc R . .
C27 C 0.9064(8) 0.2411(3) 0.1843(7) 0.035(2) Uani 1 1 d . . .
H27A H 0.9212 0.2653 0.242 0.053 Uiso 1 1 calc R . .
H27B H 0.858 0.254 0.1108 0.053 Uiso 1 1 calc R . .
H27C H 1.001 0.2282 0.1791 0.053 Uiso 1 1 calc R . .
P1 P 0.63201(19) 0.13450(6) 0.40157(16) 0.0163(4) Uani 1 1 d . . .
S1 S 0.7541(2) 0.02755(6) 0.43560(18) 0.0264(5) Uani 1 1 d . . .
S2 S 0.28777(19) 0.11086(7) 0.29480(16) 0.0237(4) Uani 1 1 d . . .
S3 S 0.7921(2) 0.19573(7) 0.22386(17) 0.0257(5) Uani 1 1 d . . .
Se1 Se 0.49940(8) 0.20156(2) 0.39981(7) 0.02106(18) Uani 1 1 d . . .
I1 I 0.74882(6) 0.190575(19) 0.88125(5) 0.03788(16) Uani 1 1 d . . .
I2 I 0.91692(5) 0.105679(17) 0.85612(4) 0.02735(14) Uani 1 1 d . . .
I3 I 1.08859(7) 0.02447(2) 0.81978(6) 0.0546(2) Uani 1 1 d . . .

loop_
_atom_site_aniso_label
_atom_site_aniso_U_11
_atom_site_aniso_U_22
_atom_site_aniso_U_33
_atom_site_aniso_U_23
_atom_site_aniso_U_13
_atom_site_aniso_U_12
C1 0.019(4) 0.024(4) 0.023(5) -0.008(4) 0.003(3) 0.001(3)
C2 0.035(5) 0.024(4) 0.025(5) 0.001(4) 0.007(4) 0.012(4)
C3 0.041(5) 0.035(5) 0.024(5) -0.021(4) -0.005(4) -0.003(4)
C4 0.030(5) 0.029(5) 0.062(7) -0.025(5) 0.007(5) -0.003(4)
C5 0.033(5) 0.028(4) 0.040(6) -0.002(4) 0.004(4) -0.007(4)
C6 0.026(4) 0.028(4) 0.022(5) 0.003(4) 0.001(4) -0.005(4)
C7 0.014(3) 0.023(4) 0.014(4) 0.001(3) 0.004(3) -0.007(3)
C8 0.020(4) 0.022(4) 0.024(5) 0.002(3) 0.010(3) -0.006(3)
C9 0.031(4) 0.018(4) 0.026(5) -0.009(4) 0.005(4) -0.003(3)
C10 0.036(5) 0.022(4) 0.026(5) 0.006(4) 0.004(4) -0.004(4)
C11 0.032(4) 0.034(5) 0.016(5) 0.000(4) 0.015(4) -0.003(4)
C12 0.021(4) 0.026(4) 0.028(5) -0.002(4) 0.008(4) 0.001(3)
C13 0.032(4) 0.019(4) 0.032(5) 0.000(4) 0.010(4) 0.001(3)
C14 0.025(4) 0.017(4) 0.015(4) 0.004(3) 0.004(3) -0.001(3)
C15 0.018(4) 0.013(4) 0.017(4) 0.004(3) 0.009(3) 0.003(3)
C16 0.028(4) 0.019(4) 0.020(5) -0.005(3) -0.001(4) 0.001(3)
C17 0.037(5) 0.024(4) 0.024(5) 0.001(4) 0.009(4) 0.011(4)
C18 0.035(5) 0.022(4) 0.027(5) 0.003(4) 0.008(4) 0.013(4)
C19 0.022(4) 0.018(4) 0.025(5) 0.003(3) 0.011(4) 0.001(3)
C20 0.023(4) 0.087(8) 0.042(6) -0.016(5) -0.005(4) 0.006(5)
C21 0.016(4) 0.013(3) 0.016(4) -0.006(3) 0.006(3) 0.000(3)
C22 0.021(4) 0.014(4) 0.023(4) 0.002(3) 0.006(3) 0.002(3)
C23 0.026(4) 0.027(4) 0.022(5) -0.001(4) 0.015(4) -0.007(4)
C24 0.019(4) 0.032(5) 0.031(5) -0.001(4) 0.003(4) 0.000(3)
C25 0.022(4) 0.021(4) 0.026(5) 0.002(3) 0.000(4) -0.001(3)
C26 0.028(4) 0.017(4) 0.028(5) 0.004(3) 0.008(4) -0.002(3)
C27 0.041(5) 0.031(5) 0.036(5) 0.014(4) 0.013(4) -0.014(4)
P1 0.0150(9) 0.0147(9) 0.0197(11) 0.0003(8) 0.0050(8) -0.0004(8)
S1 0.0326(11) 0.0163(9) 0.0344(13) 0.0038(9) 0.0159(10) 0.0041(8)
S2 0.0192(9) 0.0294(10) 0.0231(12) -0.0019(9) 0.0059(8) -0.0037(8)
S3 0.0252(10) 0.0290(11) 0.0230(12) 0.0087(9) 0.0058(9) -0.0015(9)
Se1 0.0195(4) 0.0185(4) 0.0266(5) 0.0015(3) 0.0081(3) 0.0015(3)
I1 0.0416(3) 0.0330(3) 0.0389(4) -0.0017(3) 0.0086(3) 0.0084(3)
I2 0.0287(3) 0.0311(3) 0.0213(3) -0.0012(2) 0.0033(2) 0.0009(2)
I3 0.0559(4) 0.0534(4) 0.0487(4) -0.0165(3) -0.0009(3) 0.0245(3)

loop_
_atom_type_symbol
_atom_type_description
_atom_type_scat_dispersion_real
_atom_type_scat_dispersion_imag
_atom_type_scat_source
C C 0.0033 0.0016 'International Tables Vol C Tables 4.2.6.8 and 6.1.1.4'
H H 0 0 'International Tables Vol C Tables 4.2.6.8 and 6.1.1.4'
P P 0.1023 0.0942 'International Tables Vol C Tables 4.2.6.8 and 6.1.1.4'
S S 0.1246 0.1234 'International Tables Vol C Tables 4.2.6.8 and 6.1.1.4'
Se Se -0.0929 2.2259 'International Tables Vol C Tables 4.2.6.8 and 6.1.1.4'
I I -0.4742 1.8119 'International Tables Vol C Tables 4.2.6.8 and 6.1.1.4'

loop_
_geom_angle_atom_site_label_1
_geom_angle_atom_site_label_2
_geom_angle_atom_site_label_3
_geom_angle
_geom_angle_site_symmetry_1
_geom_angle_site_symmetry_3
_geom_angle_publ_flag
C2 C1 C6 121.0(7) . . ?
C2 C1 Se1 122.0(6) . . ?
C6 C1 Se1 117.0(5) . . ?
C3 C2 C1 119.1(7) . . ?
C2 C3 C4 120.4(8) . . ?
C5 C4 C3 120.6(8) . . ?
C6 C5 C4 119.6(8) . . ?
C5 C6 C1 119.1(7) . . ?
C12 C7 C8 118.6(6) . . ?
C12 C7 P1 119.5(5) . . ?
C8 C7 P1 121.9(5) . . ?
C9 C8 C7 118.3(6) . . ?
C9 C8 S1 122.0(6) . . ?
C7 C8 S1 119.7(5) . . ?
C10 C9 C8 122.2(7) . . ?
C9 C10 C11 120.0(7) . . ?
C10 C11 C12 119.0(7) . . ?
C11 C12 C7 121.9(7) . . ?
C19 C14 C15 118.7(6) . . ?
C19 C14 P1 119.4(5) . . ?
C15 C14 P1 121.9(5) . . ?
C16 C15 C14 119.5(6) . . ?
C16 C15 S2 121.9(5) . . ?
C14 C15 S2 118.6(5) . . ?
C15 C16 C17 120.4(7) . . ?
C18 C17 C16 120.2(7) . . ?
C17 C18 C19 120.3(7) . . ?
C18 C19 C14 120.7(7) . . ?
C22 C21 C26 120.0(6) . . ?
C22 C21 P1 124.2(5) . . ?
C26 C21 P1 115.4(5) . . ?
C23 C22 C21 117.7(7) . . ?
C23 C22 S3 121.7(5) . . ?
C21 C22 S3 120.6(5) . . ?
C24 C23 C22 121.2(7) . . ?
C25 C24 C23 121.6(7) . . ?
C24 C25 C26 118.6(7) . . ?
C25 C26 C21 120.8(7) . . ?
C14 P1 C21 111.3(3) . . ?
C14 P1 C7 110.0(3) . . ?
C21 P1 C7 108.6(3) . . ?
C14 P1 Se1 109.5(2) . . ?
C21 P1 Se1 108.9(2) . . ?
C7 P1 Se1 108.6(2) . . ?
C8 S1 C13 103.7(3) . . ?
C15 S2 C20 102.1(4) . . ?
C22 S3 C27 103.2(3) . . ?
C1 Se1 P1 99.4(2) . . ?
I3 I2 I1 176.56(3) . . ?

loop_
_geom_bond_atom_site_label_1
_geom_bond_atom_site_label_2
_geom_bond_distance
_geom_bond_site_symmetry_2
_geom_bond_publ_flag
C1 C2 1.379(10) . ?
C1 C6 1.396(10) . ?
C1 Se1 1.939(7) . ?
C2 C3 1.367(10) . ?
C3 C4 1.381(11) . ?
C4 C5 1.380(11) . ?
C5 C6 1.379(10) . ?
C7 C12 1.403(9) . ?
C7 C8 1.417(9) . ?
C7 P1 1.815(7) . ?
C8 C9 1.394(9) . ?
C8 S1 1.760(7) . ?
C9 C10 1.377(10) . ?
C10 C11 1.387(10) . ?
C11 C12 1.387(9) . ?
C13 S1 1.802(7) . ?
C14 C19 1.400(9) . ?
C14 C15 1.414(9) . ?
C14 P1 1.806(7) . ?
C15 C16 1.387(9) . ?
C15 S2 1.767(6) . ?
C16 C17 1.391(9) . ?
C17 C18 1.374(10) . ?
C18 C19 1.381(10) . ?
C20 S2 1.799(8) . ?
C21 C22 1.401(9) . ?
C21 C26 1.410(9) . ?
C21 P1 1.811(6) . ?
C22 C23 1.392(9) . ?
C22 S3 1.758(7) . ?
C23 C24 1.381(10) . ?
C24 C25 1.367(10) . ?
C25 C26 1.382(9) . ?
C27 S3 1.794(7) . ?
P1 Se1 2.2685(18) . ?
I1 I2 2.9264(7) . ?
I2 I3 2.8914(8) . ?
